data_1531326
loop_
_publ_author_name
'Galliski, M.A.'
'Hawthorne, F.C.'

_publ_section_title
;
 Refinement of the crystal structure of ushkovite from Nevados de Palermo,
 Republica Argentina
;
_journal_name_full 'Canadian Mineralogist'
_journal_page_first 929
_journal_page_last 937
_journal_volume 40
_journal_year 2002
_chemical_formula_sum 'Fe2 H18 Mg O18 P2'
_chemical_name_systematic '(Mg (H2 O)4) (Fe2 (P O4)2 (O H)2 (H2 O)2) (H2 O)2'
_space_group_IT_number 2
_symmetry_space_group_name_Hall '-P 1'
_symmetry_space_group_name_H-M 'P -1'
_cell_angle_alpha 108.278
_cell_angle_beta 111.739
_cell_angle_gamma 71.626
_cell_formula_units_Z 1
_cell_length_a 5.3468
_cell_length_b 10.592
_cell_length_c 7.2251
_cell_volume 351.593
_citation_journal_id_ASTM CAMIA6
_cod_data_source_file Galliski_CAMIA6_2002_666.cif
_cod_data_source_block H18Fe2Mg1O18P2
_cod_original_cell_volume 351.5928
_cod_original_formula_sum 'H18 Fe2 Mg1 O18 P2'
_cod_database_code 1531326

loop_
_symmetry_equiv_pos_as_xyz
x,y,z
-x,-y,-z

loop_
_atom_site_label
_atom_site_type_symbol
_atom_site_fract_x
_atom_site_fract_y
_atom_site_fract_z
_atom_site_occupancy
_atom_site_U_iso_or_equiv
H9 H+1 0.16 0.735 0.416 1 0.0
Fe1 Fe+3 0 0.5 0 1 0.0
H6 H+1 0.128 0.205 0.966 1 0.0
O6 O-2 0.2396 0.3058 0.5443 1 0.0
H7 H+1 0.423 0.111 0.008 1 0.0
H3 H+1 0.416 0.271 0.514 1 0.0
H1 H+1 0.359 0.48 0.329 1 0.0
O5 O-2 0.1575 0.5047 0.2979 1 0.0
Mg1 Mg+2 0 0 0 1 0.0
O2 O-2 0.3029 0.5785 0.7154 1 0.0
H2 H+1 0.295 0.318 0.693 1 0.0
H5 H+1 0.209 -0.053 0.381 1 0.0
P1 P+5 0.3461 0.67354 0.93022 1 0.0
O4 O-2 0.3433 0.3623 0.9488 1 0.0
H8 H+1 0.253 0.818 0.647 1 0.0
O3 O-2 0.267 0.8221 0.9125 1 0.0
O7 O-2 0.2326 0.0053 0.3102 1 0.0
H4 H+1 0.231 0.096 0.402 1 0.0
Fe2 Fe+3 0 0.5 0.5 1 0.0
O9 O-2 0.2634 0.8043 0.5093 1 0.0
O1 O-2 0.1722 0.6547 0.0437 1 0.0
O8 O-2 0.2274 0.1104 0.9685 1 0.0
